data_7151948
loop_
_publ_author_name
'Jiang, Ran'
'Xu, Hai-Yan'
'Xu, Xiao-Ping'
'Chu, Xue-Qiang'
'Ji, Shun-Jun'

_publ_section_title
;
 Direct alkylation of indoles and amines by tert-enamides: facile
 access to pharmaceutically active 2-oxo-1-pyrrolidine analogues.
;
_journal_issue 16
_journal_name_full 'Organic &amp; biomolecular chemistry'
_journal_page_first 5659
_journal_page_last 5669
_journal_paper_doi 10.1039/c1ob05546a
_journal_volume 9
_journal_year 2011
_chemical_formula_moiety 'C12 H15 Cl N2 O'
_chemical_formula_sum 'C12 H15 Cl N2 O'
_chemical_formula_weight 238.71
_chemical_name_common 1-(1-(4-chlorophenyl)ethyl)pyrrolidin-2-one
_chemical_name_systematic
;
?
;
_space_group_IT_number 14
_symmetry_cell_setting monoclinic
_symmetry_Int_Tables_number 14
_symmetry_space_group_name_Hall '-P 2ybc'
_symmetry_space_group_name_H-M 'P 1 21/c 1'
_atom_sites_solution_hydrogens geom
_atom_sites_solution_primary direct
_atom_sites_solution_secondary difmap
_audit_creation_method SHELXL-97
_cell_angle_alpha 90.00
_cell_angle_beta 111.894(5)
_cell_angle_gamma 90.00
_cell_formula_units_Z 4
_cell_length_a 11.180(3)
_cell_length_b 9.4995(18)
_cell_length_c 12.049(3)
_cell_measurement_reflns_used 4774
_cell_measurement_temperature 223(2)
_cell_measurement_theta_max 27.5
_cell_measurement_theta_min 3.0
_cell_volume 1187.4(5)
_computing_cell_refinement CrystalClear
_computing_data_collection CrystalClear
_computing_data_reduction CrystalStructure
_computing_publication_material 'CrystalStructure 3.7.0'
_computing_structure_refinement 'SHELXL-97 (Sheldrick, 1997)'
_computing_structure_solution 'SHELXS-97 (Sheldrick, 1990)'
_diffrn_ambient_temperature 223(2)
_diffrn_detector_area_resol_mean 14.63
_diffrn_measured_fraction_theta_full 0.990
_diffrn_measured_fraction_theta_max 0.990
_diffrn_measurement_device_type 'Rigaku Saturn'
_diffrn_measurement_method \w
_diffrn_radiation_monochromator graphite
_diffrn_radiation_source 'fine-focus sealed tube'
_diffrn_radiation_type MoK\a
_diffrn_radiation_wavelength 0.71075
_diffrn_reflns_av_R_equivalents 0.0276
_diffrn_reflns_av_sigmaI/netI 0.0370
_diffrn_reflns_limit_h_max 14
_diffrn_reflns_limit_h_min -11
_diffrn_reflns_limit_k_max 9
_diffrn_reflns_limit_k_min -12
_diffrn_reflns_limit_l_max 13
_diffrn_reflns_limit_l_min -15
_diffrn_reflns_number 7217
_diffrn_reflns_theta_full 27.51
_diffrn_reflns_theta_max 27.51
_diffrn_reflns_theta_min 3.02
_exptl_absorpt_coefficient_mu 0.302
_exptl_absorpt_correction_T_max 0.967
_exptl_absorpt_correction_T_min 0.696
_exptl_absorpt_correction_type multi-scan
_exptl_absorpt_process_details 'Jacobson, R. (1998) Private communication'
_exptl_crystal_colour colorless
_exptl_crystal_density_diffrn 1.335
_exptl_crystal_density_method 'not measured'
_exptl_crystal_description block
_exptl_crystal_F_000 504
_exptl_crystal_size_max 0.60
_exptl_crystal_size_mid 0.15
_exptl_crystal_size_min 0.10
_refine_diff_density_max 0.376
_refine_diff_density_min -0.341
_refine_diff_density_rms 0.091
_refine_ls_extinction_coef 0.072(8)
_refine_ls_extinction_expression Fc^*^=kFc[1+0.001xFc^2^\l^3^/sin(2\q)]^-1/4^
_refine_ls_extinction_method SHELXL
_refine_ls_goodness_of_fit_ref 1.096
_refine_ls_hydrogen_treatment constr
_refine_ls_matrix_type full
_refine_ls_number_parameters 148
_refine_ls_number_reflns 2692
_refine_ls_number_restraints 0
_refine_ls_restrained_S_all 1.096
_refine_ls_R_factor_all 0.0731
_refine_ls_R_factor_gt 0.0529
_refine_ls_shift/su_max 0.001
_refine_ls_shift/su_mean 0.000
_refine_ls_structure_factor_coef Fsqd
_refine_ls_weighting_details 'calc w=1/[\s^2^(Fo^2^)+(0.0812P)^2^+0.0102P] where P=(Fo^2^+2Fc^2^)/3'
_refine_ls_weighting_scheme calc
_refine_ls_wR_factor_gt 0.1287
_refine_ls_wR_factor_ref 0.1404
_reflns_number_gt 2020
_reflns_number_total 2692
_reflns_threshold_expression >2sigma(I)
_cod_data_source_file c1ob05546a.txt
_cod_data_source_block shelxl
_cod_original_cell_volume 1187.4(4)
_cod_original_sg_symbol_H-M 'P 21/c'
_cod_database_code 7151948

loop_
_symmetry_equiv_pos_as_xyz
'x, y, z'
'-x, y+1/2, -z+1/2'
'-x, -y, -z'
'x, -y-1/2, z-1/2'

loop_
_atom_site_label
_atom_site_type_symbol
_atom_site_fract_x
_atom_site_fract_y
_atom_site_fract_z
_atom_site_U_iso_or_equiv
_atom_site_adp_type
_atom_site_occupancy
_atom_site_symmetry_multiplicity
_atom_site_calc_flag
_atom_site_refinement_flags
_atom_site_disorder_assembly
_atom_site_disorder_group
Cl1 Cl 1.02937(5) -0.23856(7) 0.72719(5) 0.0618(2) Uani 1 1 d . . .
O1 O 0.60091(14) 0.36868(15) 0.61913(12) 0.0502(4) Uani 1 1 d . . .
N1 N 0.64351(14) 0.32801(15) 0.45054(13) 0.0352(4) Uani 1 1 d . . .
N2 N 0.61414(15) 0.09304(16) 0.37101(13) 0.0396(4) Uani 1 1 d . . .
H2 H 0.5878 0.0643 0.2972 0.048 Uiso 1 1 calc R . .
C1 C 0.65576(18) 0.39861(19) 0.55098(16) 0.0372(4) Uani 1 1 d . . .
C2 C 0.7455(2) 0.5218(2) 0.56246(19) 0.0498(5) Uani 1 1 d . . .
H2A H 0.8094 0.5292 0.6442 0.060 Uiso 1 1 calc R . .
H2B H 0.6972 0.6103 0.5412 0.060 Uiso 1 1 calc R . .
C3 C 0.8098(2) 0.4880(3) 0.4747(2) 0.0552(6) Uani 1 1 d . . .
H3A H 0.8915 0.4385 0.5145 0.066 Uiso 1 1 calc R . .
H3B H 0.8260 0.5739 0.4375 0.066 Uiso 1 1 calc R . .
C4 C 0.7122(2) 0.3939(2) 0.38229(18) 0.0473(5) Uani 1 1 d . . .
H4A H 0.6536 0.4494 0.3156 0.057 Uiso 1 1 calc R . .
H4B H 0.7555 0.3233 0.3511 0.057 Uiso 1 1 calc R . .
C5 C 0.55189(17) 0.21310(18) 0.40018(15) 0.0352(4) Uani 1 1 d . . .
H5 H 0.5170 0.1835 0.4609 0.042 Uiso 1 1 calc R . .
C6 C 0.44061(19) 0.2612(2) 0.28990(17) 0.0432(4) Uani 1 1 d . . .
H6A H 0.4706 0.2755 0.2248 0.065 Uiso 1 1 calc R . .
H6B H 0.4064 0.3489 0.3070 0.065 Uiso 1 1 calc R . .
H6C H 0.3735 0.1901 0.2672 0.065 Uiso 1 1 calc R . .
C7 C 0.71429(17) 0.02264(18) 0.45697(15) 0.0342(4) Uani 1 1 d . . .
C8 C 0.73134(19) 0.0217(2) 0.57810(16) 0.0445(5) Uani 1 1 d . . .
H8 H 0.6764 0.0757 0.6042 0.053 Uiso 1 1 calc R . .
C9 C 0.82765(18) -0.0576(2) 0.65956(17) 0.0459(5) Uani 1 1 d . . .
H9 H 0.8371 -0.0582 0.7404 0.055 Uiso 1 1 calc R . .
C10 C 0.91023(18) -0.1359(2) 0.62303(17) 0.0417(4) Uani 1 1 d . . .
C11 C 0.89877(17) -0.1328(2) 0.50501(17) 0.0421(4) Uani 1 1 d . . .
H11 H 0.9566 -0.1839 0.4804 0.050 Uiso 1 1 calc R . .
C12 C 0.80217(17) -0.0545(2) 0.42367(16) 0.0395(4) Uani 1 1 d . . .
H12 H 0.7950 -0.0528 0.3434 0.047 Uiso 1 1 calc R . .

loop_
_atom_site_aniso_label
_atom_site_aniso_U_11
_atom_site_aniso_U_22
_atom_site_aniso_U_33
_atom_site_aniso_U_23
_atom_site_aniso_U_13
_atom_site_aniso_U_12
Cl1 0.0518(4) 0.0681(4) 0.0545(4) 0.0090(3) 0.0071(3) 0.0141(3)
O1 0.0646(9) 0.0587(9) 0.0389(7) -0.0105(6) 0.0326(7) -0.0141(7)
N1 0.0440(8) 0.0339(8) 0.0336(7) -0.0013(6) 0.0216(7) -0.0008(6)
N2 0.0549(9) 0.0344(8) 0.0294(7) -0.0031(6) 0.0156(7) 0.0054(7)
C1 0.0434(9) 0.0391(10) 0.0323(9) -0.0023(7) 0.0177(8) 0.0011(8)
C2 0.0614(12) 0.0489(12) 0.0459(11) -0.0131(9) 0.0278(10) -0.0150(10)
C3 0.0626(13) 0.0607(14) 0.0558(13) -0.0105(10) 0.0375(11) -0.0202(11)
C4 0.0621(12) 0.0483(12) 0.0438(11) -0.0065(8) 0.0340(10) -0.0119(9)
C5 0.0428(9) 0.0333(9) 0.0340(9) 0.0003(7) 0.0196(8) 0.0005(7)
C6 0.0438(10) 0.0448(11) 0.0397(10) -0.0002(8) 0.0142(8) 0.0048(8)
C7 0.0431(9) 0.0283(9) 0.0316(8) -0.0027(7) 0.0144(7) -0.0047(7)
C8 0.0559(11) 0.0468(11) 0.0348(9) 0.0010(8) 0.0215(9) 0.0100(9)
C9 0.0561(11) 0.0493(12) 0.0341(10) 0.0040(8) 0.0188(9) 0.0033(9)
C10 0.0389(9) 0.0401(10) 0.0411(10) 0.0035(8) 0.0092(8) 0.0005(8)
C11 0.0383(10) 0.0432(10) 0.0462(11) -0.0063(8) 0.0175(8) -0.0021(8)
C12 0.0444(10) 0.0421(10) 0.0343(9) -0.0057(8) 0.0174(8) -0.0053(8)

loop_
_atom_type_symbol
_atom_type_description
_atom_type_scat_dispersion_real
_atom_type_scat_dispersion_imag
_atom_type_scat_source
C C 0.0033 0.0016 'International Tables Vol C Tables 4.2.6.8 and 6.1.1.4'
H H 0.0000 0.0000 'International Tables Vol C Tables 4.2.6.8 and 6.1.1.4'
N N 0.0061 0.0033 'International Tables Vol C Tables 4.2.6.8 and 6.1.1.4'
O O 0.0106 0.0060 'International Tables Vol C Tables 4.2.6.8 and 6.1.1.4'
Cl Cl 0.1484 0.1585 'International Tables Vol C Tables 4.2.6.8 and 6.1.1.4'

loop_
_geom_angle_atom_site_label_1
_geom_angle_atom_site_label_2
_geom_angle_atom_site_label_3
_geom_angle
_geom_angle_site_symmetry_1
_geom_angle_site_symmetry_3
_geom_angle_publ_flag
C1 N1 C4 113.25(15) . . ?
C1 N1 C5 124.41(14) . . ?
C4 N1 C5 121.34(14) . . ?
C7 N2 C5 121.91(14) . . ?
C7 N2 H2 119.0 . . ?
C5 N2 H2 119.0 . . ?
O1 C1 N1 125.29(17) . . ?
O1 C1 C2 126.67(16) . . ?
N1 C1 C2 108.02(14) . . ?
C1 C2 C3 104.03(16) . . ?
C1 C2 H2A 110.9 . . ?
C3 C2 H2A 110.9 . . ?
C1 C2 H2B 110.9 . . ?
C3 C2 H2B 110.9 . . ?
H2A C2 H2B 109.0 . . ?
C2 C3 C4 103.74(15) . . ?
C2 C3 H3A 111.0 . . ?
C4 C3 H3A 111.0 . . ?
C2 C3 H3B 111.0 . . ?
C4 C3 H3B 111.0 . . ?
H3A C3 H3B 109.0 . . ?
N1 C4 C3 102.91(15) . . ?
N1 C4 H4A 111.2 . . ?
C3 C4 H4A 111.2 . . ?
N1 C4 H4B 111.2 . . ?
C3 C4 H4B 111.2 . . ?
H4A C4 H4B 109.1 . . ?
N2 C5 N1 111.28(14) . . ?
N2 C5 C6 109.72(15) . . ?
N1 C5 C6 110.96(15) . . ?
N2 C5 H5 108.3 . . ?
N1 C5 H5 108.3 . . ?
C6 C5 H5 108.3 . . ?
C5 C6 H6A 109.5 . . ?
C5 C6 H6B 109.5 . . ?
H6A C6 H6B 109.5 . . ?
C5 C6 H6C 109.5 . . ?
H6A C6 H6C 109.5 . . ?
H6B C6 H6C 109.5 . . ?
N2 C7 C12 119.88(15) . . ?
N2 C7 C8 122.83(16) . . ?
C12 C7 C8 117.28(17) . . ?
C9 C8 C7 120.83(17) . . ?
C9 C8 H8 119.6 . . ?
C7 C8 H8 119.6 . . ?
C10 C9 C8 120.35(17) . . ?
C10 C9 H9 119.8 . . ?
C8 C9 H9 119.8 . . ?
C9 C10 C11 120.11(18) . . ?
C9 C10 Cl1 119.57(15) . . ?
C11 C10 Cl1 120.32(16) . . ?
C12 C11 C10 119.49(17) . . ?
C12 C11 H11 120.3 . . ?
C10 C11 H11 120.3 . . ?
C11 C12 C7 121.87(16) . . ?
C11 C12 H12 119.1 . . ?
C7 C12 H12 119.1 . . ?

loop_
_geom_bond_atom_site_label_1
_geom_bond_atom_site_label_2
_geom_bond_distance
_geom_bond_site_symmetry_2
_geom_bond_publ_flag
Cl1 C10 1.748(2) . ?
O1 C1 1.227(2) . ?
N1 C1 1.345(2) . ?
N1 C4 1.459(2) . ?
N1 C5 1.465(2) . ?
N2 C7 1.382(2) . ?
N2 C5 1.446(2) . ?
N2 H2 0.8700 . ?
C1 C2 1.514(3) . ?
C2 C3 1.518(3) . ?
C2 H2A 0.9800 . ?
C2 H2B 0.9800 . ?
C3 C4 1.524(3) . ?
C3 H3A 0.9800 . ?
C3 H3B 0.9800 . ?
C4 H4A 0.9800 . ?
C4 H4B 0.9800 . ?
C5 C6 1.513(3) . ?
C5 H5 0.9900 . ?
C6 H6A 0.9700 . ?
C6 H6B 0.9700 . ?
C6 H6C 0.9700 . ?
C7 C12 1.399(2) . ?
C7 C8 1.400(2) . ?
C8 C9 1.379(3) . ?
C8 H8 0.9400 . ?
C9 C10 1.379(3) . ?
C9 H9 0.9400 . ?
C10 C11 1.380(3) . ?
C11 C12 1.375(3) . ?
C11 H11 0.9400 . ?
C12 H12 0.9400 . ?

loop_
_geom_torsion_atom_site_label_1
_geom_torsion_atom_site_label_2
_geom_torsion_atom_site_label_3
_geom_torsion_atom_site_label_4
_geom_torsion
_geom_torsion_site_symmetry_1
_geom_torsion_site_symmetry_2
_geom_torsion_site_symmetry_3
_geom_torsion_site_symmetry_4
_geom_torsion_publ_flag
C4 N1 C1 O1 175.48(19) . . . . ?
C5 N1 C1 O1 6.9(3) . . . . ?
C4 N1 C1 C2 -3.1(2) . . . . ?
C5 N1 C1 C2 -171.74(17) . . . . ?
O1 C1 C2 C3 166.5(2) . . . . ?
N1 C1 C2 C3 -15.0(2) . . . . ?
C1 C2 C3 C4 26.0(2) . . . . ?
C1 N1 C4 C3 19.7(2) . . . . ?
C5 N1 C4 C3 -171.28(16) . . . . ?
C2 C3 C4 N1 -27.4(2) . . . . ?
C7 N2 C5 N1 60.7(2) . . . . ?
C7 N2 C5 C6 -176.16(16) . . . . ?
C1 N1 C5 N2 -131.56(17) . . . . ?
C4 N1 C5 N2 60.7(2) . . . . ?
C1 N1 C5 C6 105.96(19) . . . . ?
C4 N1 C5 C6 -61.8(2) . . . . ?
C5 N2 C7 C12 -156.05(16) . . . . ?
C5 N2 C7 C8 25.5(3) . . . . ?
N2 C7 C8 C9 175.70(18) . . . . ?
C12 C7 C8 C9 -2.8(3) . . . . ?
C7 C8 C9 C10 0.9(3) . . . . ?
C8 C9 C10 C11 1.5(3) . . . . ?
C8 C9 C10 Cl1 -178.59(15) . . . . ?
C9 C10 C11 C12 -1.9(3) . . . . ?
Cl1 C10 C11 C12 178.18(14) . . . . ?
C10 C11 C12 C7 -0.1(3) . . . . ?
N2 C7 C12 C11 -176.15(16) . . . . ?
C8 C7 C12 C11 2.4(3) . . . . ?

loop_
_cod_related_entry_id
_cod_related_entry_database
_cod_related_entry_code
1 ChemSpider 26998152
